data_7232523
loop_
_publ_author_name
'Bennour, Ines'
'Cioran, Ana M.'
'Teixidor, Francesc'
'Vi\~nas, Clara'

_publ_section_title
;
 3,2,1 and stop! An innovative, straightforward and clean route for the
 flash synthesis of metallacarboranes
;
_journal_issue 8
_journal_name_full 'Green Chemistry'
_journal_page_first 1925
_journal_paper_doi 10.1039/C8GC03943G
_journal_volume 21
_journal_year 2019
_chemical_formula_moiety 'C4 H22 B18 Co, C3 H10 N'
_chemical_formula_sum 'C7 H32 B18 Co N'
_chemical_formula_weight 383.84
_space_group_crystal_system monoclinic
_space_group_IT_number 12
_space_group_name_Hall '-C 2y'
_space_group_name_H-M_alt 'C 1 2/m 1'
_symmetry_space_group_name_Hall '-C 2y'
_symmetry_space_group_name_H-M 'C 1 2/m 1'
_atom_sites_solution_hydrogens mixed
_audit_update_record
;
2018-12-03 deposited with the CCDC.    2019-03-19 downloaded from the CCDC.
;
_cell_angle_alpha 90
_cell_angle_beta 106.63(4)
_cell_angle_gamma 90
_cell_formula_units_Z 2
_cell_length_a 9.130(11)
_cell_length_b 10.446(10)
_cell_length_c 11.101(9)
_cell_measurement_reflns_used 94
_cell_measurement_temperature 100.(2)
_cell_measurement_theta_max 23.8104
_cell_measurement_theta_min 3.2168
_cell_volume 1014.4(18)
_computing_cell_refinement 'APEX3 v2017.3-0 (Bruker AXS)'
_computing_data_collection 'Bruker Instrument Service vV6.2.6'
_computing_molecular_graphics 'shelXle (C.B. Huebschle, rev 833)'
_computing_structure_refinement 'SHELXL-2016/6 (Sheldrick, 2016)'
_computing_structure_solution 'SHELXT 2014/5 (Sheldrick, 2014)'
_diffrn_ambient_temperature 100.(2)
_diffrn_detector CMOS
_diffrn_detector_type 'PHOTON II'
_diffrn_measured_fraction_theta_full 0.995
_diffrn_measured_fraction_theta_max 0.995
_diffrn_measurement_device 'three-circle diffractometer'
_diffrn_measurement_device_type 'Bruker D8 QUEST ECO'
_diffrn_measurement_method 'omega and phi scans'
_diffrn_radiation_monochromator 'doubly curved silicon crystal Bruker Triumph'
_diffrn_radiation_type 'Mo K\a'
_diffrn_radiation_wavelength 0.71073
_diffrn_reflns_av_R_equivalents 0.0325
_diffrn_reflns_av_unetI/netI 0.0152
_diffrn_reflns_limit_h_max 10
_diffrn_reflns_limit_h_min -10
_diffrn_reflns_limit_k_max 12
_diffrn_reflns_limit_k_min -12
_diffrn_reflns_limit_l_max 12
_diffrn_reflns_limit_l_min -12
_diffrn_reflns_number 24871
_diffrn_reflns_theta_full 24.14
_diffrn_reflns_theta_max 24.14
_diffrn_reflns_theta_min 3.83
_diffrn_source 'sealed X-ray tube'
_diffrn_source_type 'Ceramic x-ray tube'
_exptl_absorpt_coefficient_mu 0.838
_exptl_absorpt_correction_T_max 0.97
_exptl_absorpt_correction_T_min 0.76
_exptl_absorpt_correction_type multi-scan
_exptl_absorpt_process_details
;
SADABS-2016/2 - Bruker AXS area detector scaling and absorption correction
;
_exptl_crystal_colour orange
_exptl_crystal_density_diffrn 1.257
_exptl_crystal_density_method 'not measured'
_exptl_crystal_description block
_exptl_crystal_F_000 396
_exptl_crystal_size_max 0.340
_exptl_crystal_size_mid 0.250
_exptl_crystal_size_min 0.040
_refine_diff_density_max 1.142
_refine_diff_density_min -0.776
_refine_ls_extinction_method none
_refine_ls_goodness_of_fit_ref 1.154
_refine_ls_hydrogen_treatment mixed
_refine_ls_matrix_type full
_refine_ls_number_parameters 88
_refine_ls_number_reflns 856
_refine_ls_number_restraints 0
_refine_ls_restrained_S_all 1.154
_refine_ls_R_factor_all 0.0694
_refine_ls_R_factor_gt 0.0676
_refine_ls_shift/su_max 0.001
_refine_ls_shift/su_mean 0.000
_refine_ls_structure_factor_coef Fsqd
_refine_ls_weighting_details 'w=1/[\s^2^(Fo^2^)+(0.0756P)^2^+5.6143P] where P=(Fo^2^+2Fc^2^)/3'
_refine_ls_weighting_scheme calc
_refine_ls_wR_factor_gt 0.1723
_refine_ls_wR_factor_ref 0.1741
_reflns_number_gt 828
_reflns_number_total 856
_reflns_threshold_expression 'I > 2\s(I)'
_cod_data_source_file c8gc03943g2.cif
_cod_data_source_block ib_cation_cosan_2on
_cod_depositor_comments
;
The following automatic conversions were performed:

'_exptl_absorpt_correction_type' value 'Multi-Scan' changed to
'multi-scan' according to
/home/data/users/saulius/crontab/automatic-downloads/rss-feeds/RSC/lib/dictionaries/cif_core.dic
dictionary named 'cif_core.dic' version 2.4.2 from 2011-04-26.

Automatic conversion script
Id: cif_fix_values 4973 2017-02-22 13:04:09Z antanas 

 Adding full bibliography for 7232523.cif.
;
_cod_original_cell_volume 1014.4(17)
_cod_database_code 7232523

loop_
_space_group_symop_operation_xyz
'x, y, z'
'-x, y, -z'
'x+1/2, y+1/2, z'
'-x+1/2, y+1/2, -z'
'-x, -y, -z'
'x, -y, z'
'-x+1/2, -y+1/2, -z'
'x+1/2, -y+1/2, z'

loop_
_atom_site_type_symbol
_atom_site_label
_atom_site_fract_x
_atom_site_fract_y
_atom_site_fract_z
_atom_site_U_iso_or_equiv
_atom_site_adp_type
_atom_site_calc_flag
_atom_site_refinement_flags_adp
_atom_site_refinement_flags_occupancy
_atom_site_refinement_flags_posn
_atom_site_occupancy
Co Co2 0.5 0.5 0 0.0440(5) Uani d T P S 1
C C1 0.5111(6) 0.3690(6) 0.1416(4) 0.0613(15) Uani d . . . 1
H H1 0.557636 0.276023 0.118392 0.074 Uiso calc U . R 1
B B6 0.3331(6) 0.4183(5) 0.0655(4) 0.0483(14) Uani d . . . 1
H H6 0.254817 0.360542 -0.011381 0.058 Uiso calc U . R 1
B B3 0.6294(10) 0.5 0.1877(6) 0.0489(19) Uani d T P S 1
H H3 0.754699 0.500001 0.196595 0.059 Uiso calc U P R 1
B B5 0.3712(7) 0.3641(7) 0.2201(5) 0.0628(18) Uani d . . . 1
H H5 0.322961 0.272911 0.245862 0.075 Uiso calc U . R 1
B B4 0.5571(7) 0.4156(6) 0.2980(5) 0.0532(15) Uani d . . . 1
H H4 0.634003 0.358598 0.376332 0.064 Uiso calc U . R 1
H H3S -0.056(6) 0.416(5) 0.629(5) 0.064 Uiso d U . . 1
H H4S -0.069(6) 0.331(6) 0.498(6) 0.064 Uiso d U . . 1
N N15 0.0566(12) 0.5 0.5393(10) 0.042(2) Uani d T P S 0.5
C C14 -0.0423(13) 0.3835(10) 0.5370(9) 0.049(2) Uani d . P . 0.5
C C13 0.053(2) 0.5 0.3827(17) 0.061(4) Uani d T P S 0.5
H H13 0.151333 0.5 0.440837 0.073 Uiso d U P R 0.5
B B10 0.2568(11) 0.5 0.1716(7) 0.065(3) Uani d T P S 1
H H10 0.131921 0.5 0.164517 0.078 Uiso calc U P R 1
B B9 0.3994(10) 0.5 0.3174(7) 0.064(3) Uani d T P S 1
H H9 0.370884 0.500001 0.409062 0.077 Uiso calc U P R 1
H H1S 0.13(2) 0.5 0.591(18) 0.077 Uiso d U P S 0.5

loop_
_atom_site_aniso_label
_atom_site_aniso_U_11
_atom_site_aniso_U_22
_atom_site_aniso_U_33
_atom_site_aniso_U_12
_atom_site_aniso_U_13
_atom_site_aniso_U_23
Co2 0.0629(9) 0.0434(8) 0.0181(7) 0 -0.0006(5) 0
C1 0.074(3) 0.074(4) 0.028(2) 0.002(3) 0.001(2) 0.011(2)
B6 0.060(3) 0.052(3) 0.024(2) -0.007(3) -0.002(2) 0.004(2)
B3 0.067(5) 0.053(5) 0.020(3) 0 0.002(3) 0
B5 0.070(4) 0.081(5) 0.026(3) -0.017(3) -0.005(2) 0.014(3)
B4 0.060(3) 0.071(4) 0.021(2) -0.003(3) 0.000(2) 0.006(2)
N15 0.040(6) 0.048(6) 0.036(6) 0 0.009(4) 0
C14 0.068(6) 0.042(6) 0.037(5) -0.005(5) 0.012(4) -0.006(4)
C13 0.083(11) 0.054(9) 0.061(10) 0 0.046(9) 0
B10 0.062(5) 0.098(7) 0.027(4) 0 0.000(4) 0
B9 0.057(5) 0.105(8) 0.023(4) 0 -0.003(3) 0

loop_
_atom_type_symbol
_atom_type_description
_atom_type_scat_dispersion_real
_atom_type_scat_dispersion_imag
_atom_type_scat_source
C C 0.0033 0.0016 'International Tables Vol C Tables 4.2.6.8 and 6.1.1.4'
H H 0.0000 0.0000 'International Tables Vol C Tables 4.2.6.8 and 6.1.1.4'
B B 0.0013 0.0007 'International Tables Vol C Tables 4.2.6.8 and 6.1.1.4'
Co Co 0.3494 0.9721 'International Tables Vol C Tables 4.2.6.8 and 6.1.1.4'
N N 0.0061 0.0033 'International Tables Vol C Tables 4.2.6.8 and 6.1.1.4'

loop_
_geom_angle_atom_site_label_1
_geom_angle_atom_site_label_2
_geom_angle_atom_site_label_3
_geom_angle_site_symmetry_1
_geom_angle_site_symmetry_3
_geom_angle
B6 Co2 B6 5_665 6_565 130.9(3)
B6 Co2 B6 5_665 2_655 49.1(3)
B6 Co2 B6 6_565 2_655 180.0
B6 Co2 B6 5_665 . 180.0(2)
B6 Co2 B6 6_565 . 49.1(3)
B6 Co2 B6 2_655 . 130.9(3)
B6 Co2 C1 5_665 6_565 96.6(2)
B6 Co2 C1 6_565 6_565 48.2(2)
B6 Co2 C1 2_655 6_565 131.8(2)
B6 Co2 C1 . 6_565 83.4(2)
B6 Co2 C1 5_665 2_655 83.4(2)
B6 Co2 C1 6_565 2_655 131.8(2)
B6 Co2 C1 2_655 2_655 48.2(2)
B6 Co2 C1 . 2_655 96.6(2)
C1 Co2 C1 6_565 2_655 180.0
B6 Co2 C1 5_665 5_665 48.2(2)
B6 Co2 C1 6_565 5_665 96.6(2)
B6 Co2 C1 2_655 5_665 83.4(2)
B6 Co2 C1 . 5_665 131.8(2)
C1 Co2 C1 6_565 5_665 97.0(3)
C1 Co2 C1 2_655 5_665 83.0(3)
B6 Co2 C1 5_665 . 131.8(2)
B6 Co2 C1 6_565 . 83.4(2)
B6 Co2 C1 2_655 . 96.6(2)
B6 Co2 C1 . . 48.2(2)
C1 Co2 C1 6_565 . 83.0(3)
C1 Co2 C1 2_655 . 97.0(3)
C1 Co2 C1 5_665 . 180.0
B6 Co2 B3 5_665 5_665 84.9(3)
B6 Co2 B3 6_565 5_665 95.1(3)
B6 Co2 B3 2_655 5_665 84.9(3)
B6 Co2 B3 . 5_665 95.1(3)
C1 Co2 B3 6_565 5_665 130.75(19)
C1 Co2 B3 2_655 5_665 49.25(19)
C1 Co2 B3 5_665 5_665 49.25(19)
C1 Co2 B3 . 5_665 130.75(19)
B6 Co2 B3 5_665 . 95.1(3)
B6 Co2 B3 6_565 . 84.9(3)
B6 Co2 B3 2_655 . 95.1(3)
B6 Co2 B3 . . 84.9(3)
C1 Co2 B3 6_565 . 49.25(19)
C1 Co2 B3 2_655 . 130.75(19)
C1 Co2 B3 5_665 . 130.75(19)
C1 Co2 B3 . . 49.25(19)
B3 Co2 B3 5_665 . 180.0
B6 C1 B3 . . 109.8(4)
B6 C1 B4 . . 109.8(4)
B3 C1 B4 . . 61.9(4)
B6 C1 B5 . . 61.2(3)
B3 C1 B5 . . 111.2(5)
B4 C1 B5 . . 60.7(3)
B6 C1 Co2 . . 65.5(3)
B3 C1 Co2 . . 65.9(3)
B4 C1 Co2 . . 121.4(4)
B5 C1 Co2 . . 121.2(4)
B6 C1 H1 . . 121.7
B3 C1 H1 . . 120.6
B4 C1 H1 . . 118.3
B5 C1 H1 . . 118.1
Co2 C1 H1 . . 109.8
C1 B6 B6 . 6_565 107.8(3)
C1 B6 B5 . . 61.0(3)
B6 B6 B5 6_565 . 108.9(3)
C1 B6 B10 . . 108.9(4)
B6 B6 B10 6_565 . 60.8(2)
B5 B6 B10 . . 60.2(4)
C1 B6 Co2 . . 66.2(3)
B6 B6 Co2 6_565 . 65.43(17)
B5 B6 Co2 . . 121.6(3)
B10 B6 Co2 . . 120.9(4)
C1 B6 H6 . . 122.1
B6 B6 H6 6_565 . 122.6
B5 B6 H6 . . 118.6
B10 B6 H6 . . 119.0
Co2 B6 H6 . . 109.3
C1 B3 C1 . 6_565 104.7(6)
C1 B3 B4 . 6_565 105.8(5)
C1 B3 B4 6_565 6_565 59.2(3)
C1 B3 B4 . . 59.2(3)
C1 B3 B4 6_565 . 105.8(5)
B4 B3 B4 6_565 . 59.3(5)
C1 B3 Co2 . . 64.9(3)
C1 B3 Co2 6_565 . 64.9(3)
B4 B3 Co2 6_565 . 118.2(4)
B4 B3 Co2 . . 118.2(4)
C1 B3 H3 . . 124.2
C1 B3 H3 6_565 . 124.2
B4 B3 H3 6_565 . 120.6
B4 B3 H3 . . 120.6
Co2 B3 H3 . . 111.1
C1 B5 B6 . . 57.7(3)
C1 B5 B10 . . 106.3(5)
B6 B5 B10 . . 60.1(4)
C1 B5 B4 . . 59.5(3)
B6 B5 B4 . . 106.1(4)
B10 B5 B4 . . 108.1(5)
C1 B5 B9 . . 106.5(5)
B6 B5 B9 . . 107.2(5)
B10 B5 B9 . . 60.3(4)
B4 B5 B9 . . 59.9(4)
C1 B5 H5 . . 123.5
B6 B5 H5 . . 123.0
B10 B5 H5 . . 121.6
B4 B5 H5 . . 122.0
B9 B5 H5 . . 122.0
C1 B4 B9 . . 106.9(4)
C1 B4 B5 . . 59.8(3)
B9 B4 B5 . . 60.1(4)
C1 B4 B4 . 6_565 106.3(3)
B9 B4 B4 . 6_565 59.8(3)
B5 B4 B4 . 6_565 107.9(3)
C1 B4 B3 . . 58.8(3)
B9 B4 B3 . . 108.3(5)
B5 B4 B3 . . 108.0(4)
B4 B4 B3 6_565 . 60.3(2)
C1 B4 H4 . . 123.1
B9 B4 H4 . . 121.7
B5 B4 H4 . . 121.5
B4 B4 H4 6_565 . 122.1
B3 B4 H4 . . 121.6
N15 N15 C14 5_566 2_556 69.5(7)
N15 N15 C14 5_566 5_566 69.5(7)
C14 N15 C14 2_556 5_566 112.1(10)
N15 N15 C13 5_566 5_566 80.5(13)
C14 N15 C13 2_556 5_566 111.7(7)
C14 N15 C13 5_566 5_566 111.7(7)
N15 N15 C14 5_566 6_565 65.3(7)
C14 N15 C14 2_556 6_565 134.8(8)
C14 N15 C14 5_566 6_565 50.8(8)
C13 N15 C14 5_566 6_565 61.0(6)
N15 N15 C14 5_566 . 65.3(7)
C14 N15 C14 2_556 . 50.8(9)
C14 N15 C14 5_566 . 134.8(8)
C13 N15 C14 5_566 . 61.0(6)
C14 N15 C14 6_565 . 107.2(11)
N15 N15 C13 5_566 . 58.7(11)
C14 N15 C13 2_556 . 56.4(5)
C14 N15 C13 5_566 . 56.4(5)
C13 N15 C13 5_566 . 139.2(8)
C14 N15 C13 6_565 . 98.2(7)
C14 N15 C13 . . 98.2(7)
N15 N15 H1S 5_566 . 179.(10)
C14 N15 H1S 2_556 . 111.(7)
C14 N15 H1S 5_566 . 111.(7)
C13 N15 H1S 5_566 . 99.(10)
C14 N15 H1S 6_565 . 114.(7)
C14 N15 H1S . . 114.(7)
C13 N15 H1S . . 122.(10)
C14 C14 N15 2_556 5_566 66.4(6)
C14 C14 N15 2_556 . 62.8(7)
N15 C14 N15 5_566 . 45.2(8)
C14 C14 C13 2_556 5_566 121.7(8)
N15 C14 C13 5_566 5_566 70.5(7)
N15 C14 C13 . 5_566 59.1(7)
C14 C14 H3S 2_556 . 146.(3)
N15 C14 H3S 5_566 . 105.(3)
N15 C14 H3S . . 88.(3)
C13 C14 H3S 5_566 . 35.(3)
C14 C14 H4S 2_556 . 76.(5)
N15 C14 H4S 5_566 . 110.(5)
N15 C14 H4S . . 138.(6)
C13 C14 H4S 5_566 . 157.(5)
H3S C14 H4S . . 134.(7)
N15 C13 C14 5_566 5_566 59.9(7)
N15 C13 C14 5_566 2_556 59.9(7)
C14 C13 C14 5_566 2_556 105.6(12)
N15 C13 N15 5_566 . 40.8(8)
C14 C13 N15 5_566 . 53.1(6)
C14 C13 N15 2_556 . 53.1(6)
N15 C13 H13 5_566 . 105.5
C14 C13 H13 5_566 . 78.9
C14 C13 H13 2_556 . 78.9
N15 C13 H13 . . 64.6
N15 C13 H3S 5_566 5_566 98.(4)
C14 C13 H3S 5_566 5_566 46.(4)
C14 C13 H3S 2_556 5_566 152.(5)
N15 C13 H3S . 5_566 99.(4)
H13 C13 H3S . 5_566 91.9
N15 C13 H3S 5_566 2_556 98.(4)
C14 C13 H3S 5_566 2_556 152.(5)
C14 C13 H3S 2_556 2_556 46.(4)
N15 C13 H3S . 2_556 99.(4)
H13 C13 H3S . 2_556 91.9
H3S C13 H3S 5_566 2_556 162.(8)
B6 B10 B6 . 6_565 58.3(5)
B6 B10 B5 . . 59.7(3)
B6 B10 B5 6_565 . 106.5(6)
B6 B10 B5 . 6_565 106.5(6)
B6 B10 B5 6_565 6_565 59.7(3)
B5 B10 B5 . 6_565 108.1(6)
B6 B10 B9 . . 106.6(6)
B6 B10 B9 6_565 . 106.6(6)
B5 B10 B9 . . 60.0(3)
B5 B10 B9 6_565 . 60.0(3)
B6 B10 H10 . . 123.0
B6 B10 H10 6_565 . 123.0
B5 B10 H10 . . 121.8
B5 B10 H10 6_565 . 121.8
B9 B10 H10 . . 122.3
B4 B9 B4 6_565 . 60.3(5)
B4 B9 B5 6_565 . 108.1(6)
B4 B9 B5 . . 60.0(3)
B4 B9 B5 6_565 6_565 60.0(3)
B4 B9 B5 . 6_565 108.1(6)
B5 B9 B5 . 6_565 107.8(6)
B4 B9 B10 6_565 . 107.7(5)
B4 B9 B10 . . 107.7(5)
B5 B9 B10 . . 59.7(3)
B5 B9 B10 6_565 . 59.7(3)
B4 B9 H9 6_565 . 121.6
B4 B9 H9 . . 121.6
B5 B9 H9 . . 121.8
B5 B9 H9 6_565 . 121.8
B10 B9 H9 . . 122.1

loop_
_geom_bond_atom_site_label_1
_geom_bond_atom_site_label_2
_geom_bond_site_symmetry_2
_geom_bond_distance
Co2 B6 5_665 2.053(6)
Co2 B6 6_565 2.053(6)
Co2 B6 2_655 2.053(6)
Co2 B6 . 2.053(6)
Co2 C1 6_565 2.065(5)
Co2 C1 2_655 2.065(5)
Co2 C1 5_665 2.065(5)
Co2 C1 . 2.065(5)
Co2 B3 5_665 2.081(7)
Co2 B3 . 2.081(7)
C1 B6 . 1.683(8)
C1 B3 . 1.727(8)
C1 B4 . 1.735(7)
C1 B5 . 1.741(9)
C1 H1 . 1.12
B6 B6 6_565 1.707(12)
B6 B5 . 1.745(7)
B6 B10 . 1.752(10)
B6 H6 . 1.12
B3 B4 6_565 1.781(9)
B3 B4 . 1.781(9)
B3 H3 . 1.12
B5 B10 . 1.753(9)
B5 B4 . 1.755(8)
B5 B9 . 1.758(9)
B5 H5 . 1.12
B4 B9 . 1.754(10)
B4 B4 6_565 1.762(14)
B4 H4 . 1.12
N15 N15 5_566 1.15(2)
N15 C14 2_556 1.466(12)
N15 C14 5_566 1.466(12)
N15 C13 5_566 1.498(18)
N15 C14 6_565 1.511(12)
N15 C14 . 1.511(12)
N15 C13 . 1.729(19)
N15 H1S . 0.75(18)
C14 C14 2_556 1.28(2)
C14 C13 5_566 1.527(14)
C14 H3S . 1.11(6)
C14 H4S . 0.70(6)
C13 H13 . 0.9461
B10 B9 . 1.763(11)
B10 H10 . 1.12
B9 H9 . 1.12

loop_
_geom_torsion_atom_site_label_1
_geom_torsion_atom_site_label_2
_geom_torsion_atom_site_label_3
_geom_torsion_atom_site_label_4
_geom_torsion_site_symmetry_1
_geom_torsion_site_symmetry_4
_geom_torsion
B3 C1 B6 B6 . 6_565 -1.7(4)
B4 C1 B6 B6 . 6_565 64.6(4)
B5 C1 B6 B6 . 6_565 102.2(3)
Co2 C1 B6 B6 . 6_565 -51.79(15)
B3 C1 B6 B5 . . -103.9(5)
B4 C1 B6 B5 . . -37.6(4)
Co2 C1 B6 B5 . . -154.0(4)
B3 C1 B6 B10 . . -66.2(5)
B4 C1 B6 B10 . . 0.1(6)
B5 C1 B6 B10 . . 37.8(4)
Co2 C1 B6 B10 . . -116.3(4)
B3 C1 B6 Co2 . . 50.1(4)
B4 C1 B6 Co2 . . 116.4(4)
B5 C1 B6 Co2 . . 154.0(4)
B6 C1 B3 C1 . 6_565 2.7(7)
B4 C1 B3 C1 . 6_565 -99.8(5)
B5 C1 B3 C1 . 6_565 -63.2(5)
Co2 C1 B3 C1 . 6_565 52.6(4)
B6 C1 B3 B4 . 6_565 64.3(5)
B4 C1 B3 B4 . 6_565 -38.2(4)
B5 C1 B3 B4 . 6_565 -1.6(5)
Co2 C1 B3 B4 . 6_565 114.2(4)
B6 C1 B3 B4 . . 102.5(5)
B5 C1 B3 B4 . . 36.6(4)
Co2 C1 B3 B4 . . 152.4(4)
B6 C1 B3 Co2 . . -49.9(3)
B4 C1 B3 Co2 . . -152.4(4)
B5 C1 B3 Co2 . . -115.8(4)
B3 C1 B5 B6 . . 101.6(5)
B4 C1 B5 B6 . . 138.8(5)
Co2 C1 B5 B6 . . 27.8(4)
B6 C1 B5 B10 . . -37.1(4)
B3 C1 B5 B10 . . 64.6(5)
B4 C1 B5 B10 . . 101.7(5)
Co2 C1 B5 B10 . . -9.3(6)
B6 C1 B5 B4 . . -138.8(5)
B3 C1 B5 B4 . . -37.2(4)
Co2 C1 B5 B4 . . -111.0(5)
B6 C1 B5 B9 . . -100.2(5)
B3 C1 B5 B9 . . 1.4(5)
B4 C1 B5 B9 . . 38.6(4)
Co2 C1 B5 B9 . . -72.4(5)
B6 B6 B5 C1 6_565 . -100.3(3)
B10 B6 B5 C1 . . -138.1(5)
Co2 B6 B5 C1 . . -28.1(4)
C1 B6 B5 B10 . . 138.1(5)
B6 B6 B5 B10 6_565 . 37.8(4)
Co2 B6 B5 B10 . . 110.0(5)
C1 B6 B5 B4 . . 36.2(4)
B6 B6 B5 B4 6_565 . -64.1(5)
B10 B6 B5 B4 . . -101.9(6)
Co2 B6 B5 B4 . . 8.1(7)
C1 B6 B5 B9 . . 99.0(5)
B6 B6 B5 B9 6_565 . -1.3(5)
B10 B6 B5 B9 . . -39.1(5)
Co2 B6 B5 B9 . . 70.9(6)
B6 C1 B4 B9 . . -0.9(6)
B3 C1 B4 B9 . . 101.5(5)
B5 C1 B4 B9 . . -38.8(4)
Co2 C1 B4 B9 . . 71.9(5)
B6 C1 B4 B5 . . 37.9(4)
B3 C1 B4 B5 . . 140.3(5)
Co2 C1 B4 B5 . . 110.7(5)
B6 C1 B4 B4 . 6_565 -63.6(4)
B3 C1 B4 B4 . 6_565 38.8(3)
B5 C1 B4 B4 . 6_565 -101.5(3)
Co2 C1 B4 B4 . 6_565 9.1(4)
B6 C1 B4 B3 . . -102.5(5)
B5 C1 B4 B3 . . -140.3(5)
Co2 C1 B4 B3 . . -29.7(4)
B6 B5 B4 C1 . . -35.4(4)
B10 B5 B4 C1 . . -98.6(5)
B9 B5 B4 C1 . . -136.3(5)
C1 B5 B4 B9 . . 136.3(5)
B6 B5 B4 B9 . . 100.8(5)
B10 B5 B4 B9 . . 37.6(5)
C1 B5 B4 B4 . 6_565 98.8(3)
B6 B5 B4 B4 . 6_565 63.4(4)
B10 B5 B4 B4 . 6_565 0.2(5)
B9 B5 B4 B4 . 6_565 -37.4(3)
C1 B5 B4 B3 . . 35.1(4)
B6 B5 B4 B3 . . -0.4(6)
B10 B5 B4 B3 . . -63.6(6)
B9 B5 B4 B3 . . -101.2(5)
C1 B3 B4 C1 6_565 . 98.0(5)
B4 B3 B4 C1 6_565 . 136.2(4)
Co2 B3 B4 C1 . . 28.4(3)
C1 B3 B4 B9 . . -99.1(4)
C1 B3 B4 B9 6_565 . -1.1(5)
B4 B3 B4 B9 6_565 . 37.1(5)
Co2 B3 B4 B9 . . -70.7(5)
C1 B3 B4 B5 . . -35.5(4)
C1 B3 B4 B5 6_565 . 62.5(5)
B4 B3 B4 B5 6_565 . 100.7(4)
Co2 B3 B4 B5 . . -7.1(6)
C1 B3 B4 B4 . 6_565 -136.2(4)
C1 B3 B4 B4 6_565 6_565 -38.2(2)
Co2 B3 B4 B4 . 6_565 -107.8(4)
N15 N15 C14 C14 5_566 2_556 82.9(12)
C14 N15 C14 C14 5_566 2_556 82.9(12)
C13 N15 C14 C14 5_566 2_556 175.5(13)
C14 N15 C14 C14 6_565 2_556 134.3(9)
C13 N15 C14 C14 . 2_556 33.0(10)
C14 N15 C14 N15 2_556 5_566 -82.9(12)
C14 N15 C14 N15 5_566 5_566 -0.003(3)
C13 N15 C14 N15 5_566 5_566 92.7(12)
C14 N15 C14 N15 6_565 5_566 51.4(9)
C13 N15 C14 N15 . 5_566 -49.9(10)
N15 N15 C14 C13 5_566 5_566 -92.7(12)
C14 N15 C14 C13 2_556 5_566 -175.5(13)
C14 N15 C14 C13 5_566 5_566 -92.7(12)
C14 N15 C14 C13 6_565 5_566 -41.3(11)
C13 N15 C14 C13 . 5_566 -142.6(7)
C14 N15 C13 N15 2_556 5_566 84.9(7)
C14 N15 C13 N15 5_566 5_566 -84.9(7)
C13 N15 C13 N15 5_566 5_566 0.0000(10)
C14 N15 C13 N15 6_565 5_566 -54.4(6)
C14 N15 C13 N15 . 5_566 54.4(6)
N15 N15 C13 C14 5_566 5_566 84.9(7)
C14 N15 C13 C14 2_556 5_566 169.8(14)
C13 N15 C13 C14 5_566 5_566 84.9(7)
C14 N15 C13 C14 6_565 5_566 30.5(10)
C14 N15 C13 C14 . 5_566 139.3(8)
N15 N15 C13 C14 5_566 2_556 -84.9(7)
C14 N15 C13 C14 5_566 2_556 -169.8(14)
C13 N15 C13 C14 5_566 2_556 -84.9(7)
C14 N15 C13 C14 6_565 2_556 -139.3(8)
C14 N15 C13 C14 . 2_556 -30.5(10)
C1 B6 B10 B6 . 6_565 100.3(4)
B5 B6 B10 B6 . 6_565 138.4(4)
Co2 B6 B10 B6 . 6_565 27.2(5)
C1 B6 B10 B5 . . -38.1(4)
B6 B6 B10 B5 6_565 . -138.4(4)
Co2 B6 B10 B5 . . -111.2(4)
C1 B6 B10 B5 . 6_565 63.6(5)
B6 B6 B10 B5 6_565 6_565 -36.7(3)
B5 B6 B10 B5 . 6_565 101.7(6)
Co2 B6 B10 B5 . 6_565 -9.5(6)
C1 B6 B10 B9 . . 0.7(5)
B6 B6 B10 B9 6_565 . -99.6(4)
B5 B6 B10 B9 . . 38.8(4)
Co2 B6 B10 B9 . . -72.3(4)
C1 B5 B10 B6 . . 36.0(4)
B4 B5 B10 B6 . . 98.6(4)
B9 B5 B10 B6 . . 136.0(5)
C1 B5 B10 B6 . 6_565 -0.1(6)
B6 B5 B10 B6 . 6_565 -36.1(4)
B4 B5 B10 B6 . 6_565 62.5(5)
B9 B5 B10 B6 . 6_565 99.9(5)
C1 B5 B10 B5 . 6_565 -62.9(6)
B6 B5 B10 B5 . 6_565 -98.9(6)
B4 B5 B10 B5 . 6_565 -0.4(8)
B9 B5 B10 B5 . 6_565 37.1(6)
C1 B5 B10 B9 . . -100.0(5)
B6 B5 B10 B9 . . -136.0(5)
B4 B5 B10 B9 . . -37.5(5)
C1 B4 B9 B4 . 6_565 -99.3(4)
B5 B4 B9 B4 . 6_565 -138.0(4)
B3 B4 B9 B4 . 6_565 -37.3(4)
C1 B4 B9 B5 . . 38.7(4)
B4 B4 B9 B5 6_565 . 138.0(4)
B3 B4 B9 B5 . . 100.7(4)
C1 B4 B9 B5 . 6_565 -61.8(5)
B5 B4 B9 B5 . 6_565 -100.4(6)
B4 B4 B9 B5 6_565 6_565 37.6(3)
B3 B4 B9 B5 . 6_565 0.3(6)
C1 B4 B9 B10 . . 1.4(5)
B5 B4 B9 B10 . . -37.3(4)
B4 B4 B9 B10 6_565 . 100.7(4)
B3 B4 B9 B10 . . 63.4(5)
C1 B5 B9 B4 . 6_565 -0.7(5)
B6 B5 B9 B4 . 6_565 -61.3(6)
B10 B5 B9 B4 . 6_565 -100.3(5)
B4 B5 B9 B4 . 6_565 37.7(4)
C1 B5 B9 B4 . . -38.4(4)
B6 B5 B9 B4 . . -99.0(4)
B10 B5 B9 B4 . . -138.0(5)
C1 B5 B9 B5 . 6_565 62.7(7)
B6 B5 B9 B5 . 6_565 2.1(8)
B10 B5 B9 B5 . 6_565 -36.9(6)
B4 B5 B9 B5 . 6_565 101.1(6)
C1 B5 B9 B10 . . 99.6(5)
B6 B5 B9 B10 . . 39.0(5)
B4 B5 B9 B10 . . 138.0(5)
B6 B10 B9 B4 . 6_565 62.4(4)
B6 B10 B9 B4 6_565 6_565 1.3(5)
B5 B10 B9 B4 . 6_565 101.1(5)
B5 B10 B9 B4 6_565 6_565 -37.4(4)
B6 B10 B9 B4 . . -1.3(5)
B6 B10 B9 B4 6_565 . -62.4(4)
B5 B10 B9 B4 . . 37.4(4)
B5 B10 B9 B4 6_565 . -101.1(5)
B6 B10 B9 B5 . . -38.7(4)
B6 B10 B9 B5 6_565 . -99.8(5)
B5 B10 B9 B5 6_565 . -138.5(7)
B6 B10 B9 B5 . 6_565 99.8(5)
B6 B10 B9 B5 6_565 6_565 38.7(4)
B5 B10 B9 B5 . 6_565 138.5(7)
